data_1543402
loop_
_publ_author_name
'Pusch, Stefan'
'Schollmeyer, Dieter'
'Opatz, Till'

_publ_section_title
;
 A Light-Induced Vinylogous Nazarov-Type Cyclization.
;
_journal_issue 13
_journal_name_full 'Organic letters'
_journal_page_first 3043
_journal_page_last 3045
_journal_paper_doi 10.1021/acs.orglett.6b01449
_journal_volume 18
_journal_year 2016
_chemical_formula_moiety 'C20 H21 N O2'
_chemical_formula_sum 'C20 H21 N O2'
_chemical_formula_weight 307.38
_space_group_crystal_system triclinic
_space_group_IT_number 2
_space_group_name_Hall '-P 1'
_space_group_name_H-M_alt 'P -1'
_symmetry_space_group_name_Hall '-P 1'
_symmetry_space_group_name_H-M 'P -1'
_atom_sites_solution_hydrogens mixed
_audit_creation_method SHELXL-2014/7
_cell_angle_alpha 84.380(3)
_cell_angle_beta 84.025(2)
_cell_angle_gamma 81.612(2)
_cell_formula_units_Z 4
_cell_length_a 9.9913(4)
_cell_length_b 11.2227(5)
_cell_length_c 14.6382(7)
_cell_measurement_reflns_used 4947
_cell_measurement_temperature 213(2)
_cell_measurement_theta_max 27.79
_cell_measurement_theta_min 2.22
_cell_volume 1609.27(12)
_computing_cell_refinement 'APEX II Suite'
_computing_data_collection 'APEX II Suite'
_computing_data_reduction 'APEX II Suite'
_computing_structure_refinement 'SHELXL-2014/7 (Sheldrick, 2014)'
_computing_structure_solution SHELXT-2014
_diffrn_ambient_temperature 213(2)
_diffrn_measured_fraction_theta_full 0.999
_diffrn_measured_fraction_theta_max 0.998
_diffrn_measurement_device_type 'Smart APEX II'
_diffrn_measurement_method '\w scan'
_diffrn_radiation_type MoK\a
_diffrn_radiation_wavelength 0.71073
_diffrn_reflns_av_R_equivalents 0.0244
_diffrn_reflns_av_unetI/netI 0.0425
_diffrn_reflns_Laue_measured_fraction_full 0.999
_diffrn_reflns_Laue_measured_fraction_max 0.998
_diffrn_reflns_limit_h_max 13
_diffrn_reflns_limit_h_min -13
_diffrn_reflns_limit_k_max 14
_diffrn_reflns_limit_k_min -14
_diffrn_reflns_limit_l_max 15
_diffrn_reflns_limit_l_min -19
_diffrn_reflns_number 13662
_diffrn_reflns_point_group_measured_fraction_full 0.999
_diffrn_reflns_point_group_measured_fraction_max 0.998
_diffrn_reflns_theta_full 25.242
_diffrn_reflns_theta_max 27.845
_diffrn_reflns_theta_min 1.841
_diffrn_source 'sealed tube'
_exptl_absorpt_coefficient_mu 0.081
_exptl_absorpt_correction_type none
_exptl_crystal_colour colourless
_exptl_crystal_density_diffrn 1.269
_exptl_crystal_description block
_exptl_crystal_F_000 656
_exptl_crystal_size_max 0.580
_exptl_crystal_size_mid 0.520
_exptl_crystal_size_min 0.420
_refine_diff_density_max 0.265
_refine_diff_density_min -0.266
_refine_diff_density_rms 0.048
_refine_ls_extinction_method none
_refine_ls_goodness_of_fit_ref 1.052
_refine_ls_hydrogen_treatment mixed
_refine_ls_matrix_type full
_refine_ls_number_parameters 427
_refine_ls_number_reflns 7628
_refine_ls_number_restraints 0
_refine_ls_restrained_S_all 1.052
_refine_ls_R_factor_all 0.0609
_refine_ls_R_factor_gt 0.0470
_refine_ls_shift/su_max 0.000
_refine_ls_shift/su_mean 0.000
_refine_ls_structure_factor_coef Fsqd
_refine_ls_weighting_details 'w=1/[\s^2^(Fo^2^)+(0.0591P)^2^+0.3414P] where P=(Fo^2^+2Fc^2^)/3'
_refine_ls_weighting_scheme calc
_refine_ls_wR_factor_gt 0.1169
_refine_ls_wR_factor_ref 0.1272
_reflns_Friedel_coverage 0.000
_reflns_number_gt 5956
_reflns_number_total 7628
_reflns_threshold_expression 'I > 2\s(I)'
_cod_data_source_file ol6b01449_si_004.cif
_cod_data_source_block sp387f1
_cod_depositor_comments 'Adding full bibliography for 1543399--1543404.cif.'
_cod_database_code 1543402
_shelx_shelxl_version_number 2014/7
_shelx_space_group_comment
;
The symmetry employed for this shelxl refinement is uniquely defined
by the following loop, which should always be used as a source of
symmetry information in preference to the above space-group names.
They are only intended as comments.
;
_shelx_estimated_absorpt_t_min 0.954
_shelx_estimated_absorpt_t_max 0.967

loop_
_space_group_symop_operation_xyz
'x, y, z'
'-x, -y, -z'

loop_
_atom_site_label
_atom_site_type_symbol
_atom_site_fract_x
_atom_site_fract_y
_atom_site_fract_z
_atom_site_U_iso_or_equiv
_atom_site_adp_type
_atom_site_occupancy
_atom_site_site_symmetry_order
_atom_site_calc_flag
_atom_site_refinement_flags_posn
_atom_site_refinement_flags_adp
N1A N 0.15521(12) 0.99007(11) 0.38648(8) 0.0251(3) Uani 1 1 d . .
H1A H 0.1238(18) 1.0179(16) 0.4402(13) 0.037(5) Uiso 1 1 d . .
C2A C 0.07477(14) 0.96248(12) 0.32262(9) 0.0234(3) Uani 1 1 d . .
C3A C -0.07134(14) 0.96800(13) 0.34408(9) 0.0248(3) Uani 1 1 d . .
C4A C -0.16703(13) 1.00035(13) 0.26816(9) 0.0228(3) Uani 1 1 d . .
H4A H -0.2290 0.9384 0.2723 0.027 Uiso 1 1 calc R U
C5A C -0.25171(15) 1.12220(14) 0.29269(10) 0.0307(3) Uani 1 1 d . .
H5A H -0.3005 1.1107 0.3538 0.037 Uiso 1 1 calc R U
H5B H -0.1899 1.1816 0.2957 0.037 Uiso 1 1 calc R U
C6A C -0.35400(16) 1.17212(15) 0.22331(11) 0.0339(3) Uani 1 1 d . .
H6A H -0.4234 1.1183 0.2257 0.041 Uiso 1 1 calc R U
H6B H -0.3993 1.2517 0.2395 0.041 Uiso 1 1 calc R U
C7A C -0.28376(16) 1.18316(14) 0.12644(11) 0.0348(4) Uani 1 1 d . .
H7A H -0.2203 1.2427 0.1225 0.042 Uiso 1 1 calc R U
H7B H -0.3515 1.2114 0.0825 0.042 Uiso 1 1 calc R U
C8A C -0.20672(14) 1.06140(13) 0.10167(10) 0.0278(3) Uani 1 1 d . .
H8A H -0.1625 1.0702 0.0389 0.033 Uiso 1 1 calc R U
H8B H -0.2713 1.0032 0.1029 0.033 Uiso 1 1 calc R U
C9A C -0.09860(13) 1.01207(12) 0.16852(9) 0.0225(3) Uani 1 1 d . .
H9A H -0.0360 1.0732 0.1663 0.027 Uiso 1 1 calc R U
C10A C -0.01382(13) 0.89531(12) 0.14049(9) 0.0223(3) Uani 1 1 d . .
C11A C -0.05506(15) 0.82353(13) 0.07883(10) 0.0281(3) Uani 1 1 d . .
H11A H -0.1389 0.8475 0.0541 0.034 Uiso 1 1 calc R U
C12A C 0.02398(16) 0.71801(14) 0.05295(11) 0.0324(3) Uani 1 1 d . .
H12A H -0.0066 0.6715 0.0114 0.039 Uiso 1 1 calc R U
C13A C 0.14821(16) 0.68118(13) 0.08848(11) 0.0312(3) Uani 1 1 d . .
H13A H 0.2028 0.6102 0.0708 0.037 Uiso 1 1 calc R U
C14A C 0.19080(14) 0.75006(13) 0.15019(10) 0.0274(3) Uani 1 1 d . .
H14A H 0.2741 0.7242 0.1752 0.033 Uiso 1 1 calc R U
C15A C 0.11309(13) 0.85701(12) 0.17624(9) 0.0223(3) Uani 1 1 d . .
C16A C 0.15929(13) 0.92232(12) 0.24714(9) 0.0224(3) Uani 1 1 d . .
C17A C 0.29559(14) 0.93012(13) 0.26671(9) 0.0246(3) Uani 1 1 d . .
C18A C 0.28723(14) 0.97308(13) 0.35431(10) 0.0252(3) Uani 1 1 d . .
O19A O -0.11924(11) 0.95714(11) 0.42522(7) 0.0369(3) Uani 1 1 d . .
C20A C 0.42492(14) 0.90699(13) 0.20962(10) 0.0264(3) Uani 1 1 d . .
O21A O 0.53312(10) 0.88580(11) 0.24452(8) 0.0380(3) Uani 1 1 d . .
C22A C 0.42732(17) 0.91731(16) 0.10588(11) 0.0382(4) Uani 1 1 d . .
H22A H 0.4819 0.9792 0.0799 0.057 Uiso 1 1 calc R U
H22B H 0.3354 0.9389 0.0883 0.057 Uiso 1 1 calc R U
H22C H 0.4662 0.8405 0.0828 0.057 Uiso 1 1 calc R U
C23A C 0.39487(15) 1.00349(15) 0.40845(11) 0.0341(3) Uani 1 1 d . .
H23A H 0.4365 1.0701 0.3757 0.051 Uiso 1 1 calc R U
H23B H 0.4635 0.9336 0.4163 0.051 Uiso 1 1 calc R U
H23C H 0.3544 1.0265 0.4684 0.051 Uiso 1 1 calc R U
N1B N 0.40245(12) 0.40591(11) 0.11967(8) 0.0256(3) Uani 1 1 d . .
H1B H 0.4372(18) 0.4055(16) 0.0621(13) 0.038(5) Uiso 1 1 d . .
C2B C 0.43736(14) 0.47781(12) 0.18220(9) 0.0230(3) Uani 1 1 d . .
C3B C 0.53807(14) 0.55958(12) 0.15607(9) 0.0243(3) Uani 1 1 d . .
C4B C 0.62762(14) 0.58770(13) 0.22686(9) 0.0239(3) Uani 1 1 d . .
H4B H 0.6237 0.6766 0.2247 0.029 Uiso 1 1 calc R U
C5B C 0.77393(15) 0.53386(15) 0.19216(10) 0.0326(3) Uani 1 1 d . .
H5C H 0.7775 0.4465 0.1895 0.039 Uiso 1 1 calc R U
H5D H 0.7959 0.5693 0.1295 0.039 Uiso 1 1 calc R U
C6B C 0.88043(15) 0.55657(18) 0.25327(12) 0.0402(4) Uani 1 1 d . .
H6C H 0.9697 0.5162 0.2307 0.048 Uiso 1 1 calc R U
H6D H 0.8851 0.6435 0.2505 0.048 Uiso 1 1 calc R U
C7B C 0.84510(15) 0.50910(17) 0.35252(11) 0.0384(4) Uani 1 1 d . .
H7C H 0.9115 0.5284 0.3916 0.046 Uiso 1 1 calc R U
H7D H 0.8491 0.4210 0.3562 0.046 Uiso 1 1 calc R U
C8B C 0.70303(14) 0.56579(15) 0.38712(10) 0.0298(3) Uani 1 1 d . .
H8C H 0.7011 0.6534 0.3863 0.036 Uiso 1 1 calc R U
H8D H 0.6822 0.5343 0.4511 0.036 Uiso 1 1 calc R U
C9B C 0.59374(13) 0.53961(13) 0.32842(9) 0.0231(3) Uani 1 1 d . .
H9B H 0.5995 0.4507 0.3296 0.028 Uiso 1 1 calc R U
C10B C 0.45081(13) 0.58689(12) 0.36723(9) 0.0223(3) Uani 1 1 d . .
C11B C 0.42615(15) 0.66973(13) 0.43441(10) 0.0291(3) Uani 1 1 d . .
H11B H 0.5002 0.6962 0.4573 0.035 Uiso 1 1 calc R U
C12B C 0.29531(16) 0.71386(14) 0.46806(10) 0.0326(3) Uani 1 1 d . .
H12B H 0.2818 0.7688 0.5138 0.039 Uiso 1 1 calc R U
C13B C 0.18447(15) 0.67748(13) 0.43469(10) 0.0306(3) Uani 1 1 d . .
H13B H 0.0957 0.7089 0.4563 0.037 Uiso 1 1 calc R U
C14B C 0.20607(14) 0.59435(13) 0.36919(10) 0.0260(3) Uani 1 1 d . .
H14B H 0.1311 0.5698 0.3460 0.031 Uiso 1 1 calc R U
C15B C 0.33775(13) 0.54609(12) 0.33672(9) 0.0222(3) Uani 1 1 d . .
C16B C 0.35384(13) 0.46233(12) 0.26303(9) 0.0218(3) Uani 1 1 d . .
C17B C 0.26923(14) 0.37441(13) 0.24880(10) 0.0254(3) Uani 1 1 d . .
C18B C 0.30353(14) 0.34177(13) 0.15872(10) 0.0272(3) Uani 1 1 d . .
O19B O 0.55843(12) 0.59891(10) 0.07489(7) 0.0362(3) Uani 1 1 d . .
C20B C 0.17243(15) 0.31396(13) 0.31445(11) 0.0308(3) Uani 1 1 d . .
O21B O 0.08463(12) 0.26470(12) 0.28739(9) 0.0466(3) Uani 1 1 d . .
C22B C 0.18801(18) 0.30839(15) 0.41616(11) 0.0399(4) Uani 1 1 d . .
H22D H 0.1342 0.3783 0.4420 0.060 Uiso 1 1 calc R U
H22E H 0.2828 0.3079 0.4254 0.060 Uiso 1 1 calc R U
H22F H 0.1570 0.2353 0.4466 0.060 Uiso 1 1 calc R U
C23B C 0.25486(19) 0.24939(16) 0.10812(12) 0.0417(4) Uani 1 1 d . .
H23D H 0.3044 0.2459 0.0476 0.063 Uiso 1 1 calc R U
H23E H 0.1586 0.2713 0.1015 0.063 Uiso 1 1 calc R U
H23F H 0.2700 0.1709 0.1424 0.063 Uiso 1 1 calc R U

loop_
_atom_site_aniso_label
_atom_site_aniso_U_11
_atom_site_aniso_U_22
_atom_site_aniso_U_33
_atom_site_aniso_U_23
_atom_site_aniso_U_13
_atom_site_aniso_U_12
N1A 0.0250(6) 0.0343(6) 0.0169(6) -0.0026(5) -0.0038(5) -0.0053(5)
C2A 0.0239(6) 0.0300(7) 0.0170(6) -0.0005(5) -0.0051(5) -0.0049(5)
C3A 0.0253(7) 0.0326(7) 0.0173(6) -0.0026(5) -0.0016(5) -0.0067(6)
C4A 0.0207(6) 0.0307(7) 0.0172(6) -0.0032(5) -0.0009(5) -0.0040(5)
C5A 0.0302(7) 0.0371(8) 0.0248(7) -0.0097(6) 0.0002(6) -0.0018(6)
C6A 0.0307(8) 0.0363(8) 0.0324(8) -0.0063(7) -0.0020(6) 0.0048(6)
C7A 0.0349(8) 0.0356(8) 0.0305(8) 0.0014(6) -0.0040(7) 0.0047(7)
C8A 0.0264(7) 0.0356(8) 0.0203(7) -0.0016(6) -0.0046(6) 0.0009(6)
C9A 0.0212(6) 0.0282(7) 0.0183(6) -0.0024(5) -0.0019(5) -0.0039(5)
C10A 0.0219(6) 0.0287(7) 0.0162(6) -0.0011(5) -0.0005(5) -0.0042(5)
C11A 0.0273(7) 0.0362(8) 0.0223(7) -0.0048(6) -0.0057(6) -0.0048(6)
C12A 0.0380(8) 0.0345(8) 0.0273(8) -0.0094(6) -0.0049(6) -0.0076(7)
C13A 0.0360(8) 0.0279(7) 0.0287(8) -0.0050(6) 0.0003(6) -0.0011(6)
C14A 0.0266(7) 0.0307(7) 0.0233(7) 0.0013(6) -0.0030(6) -0.0009(6)
C15A 0.0232(6) 0.0280(7) 0.0155(6) 0.0004(5) -0.0003(5) -0.0050(5)
C16A 0.0228(6) 0.0269(7) 0.0169(6) 0.0015(5) -0.0026(5) -0.0037(5)
C17A 0.0237(7) 0.0297(7) 0.0205(7) 0.0002(5) -0.0034(5) -0.0053(5)
C18A 0.0227(6) 0.0314(7) 0.0224(7) 0.0001(6) -0.0045(5) -0.0061(6)
O19A 0.0303(5) 0.0646(8) 0.0165(5) -0.0019(5) -0.0003(4) -0.0113(5)
C20A 0.0238(7) 0.0265(7) 0.0289(8) -0.0027(6) -0.0001(6) -0.0050(5)
O21A 0.0231(5) 0.0474(7) 0.0443(7) -0.0059(5) -0.0063(5) -0.0041(5)
C22A 0.0330(8) 0.0508(10) 0.0292(8) -0.0019(7) 0.0047(7) -0.0073(7)
C23A 0.0286(7) 0.0468(9) 0.0299(8) -0.0060(7) -0.0077(6) -0.0099(7)
N1B 0.0294(6) 0.0300(6) 0.0175(6) -0.0038(5) -0.0039(5) -0.0020(5)
C2B 0.0245(6) 0.0251(6) 0.0195(7) -0.0036(5) -0.0049(5) -0.0008(5)
C3B 0.0265(7) 0.0272(7) 0.0183(6) -0.0036(5) -0.0004(5) -0.0006(5)
C4B 0.0249(6) 0.0289(7) 0.0182(6) -0.0013(5) 0.0002(5) -0.0064(5)
C5B 0.0257(7) 0.0451(9) 0.0256(8) -0.0010(6) 0.0038(6) -0.0065(6)
C6B 0.0236(7) 0.0609(11) 0.0354(9) 0.0050(8) -0.0003(6) -0.0113(7)
C7B 0.0237(7) 0.0596(11) 0.0316(8) 0.0063(8) -0.0056(6) -0.0094(7)
C8B 0.0263(7) 0.0425(8) 0.0222(7) 0.0004(6) -0.0044(6) -0.0105(6)
C9B 0.0213(6) 0.0284(7) 0.0196(6) -0.0009(5) -0.0017(5) -0.0045(5)
C10B 0.0244(6) 0.0253(6) 0.0171(6) 0.0002(5) 0.0002(5) -0.0060(5)
C11B 0.0345(8) 0.0330(7) 0.0213(7) -0.0039(6) -0.0006(6) -0.0097(6)
C12B 0.0435(9) 0.0301(7) 0.0232(7) -0.0075(6) 0.0060(6) -0.0044(7)
C13B 0.0302(7) 0.0305(7) 0.0276(8) -0.0017(6) 0.0076(6) -0.0009(6)
C14B 0.0230(6) 0.0289(7) 0.0251(7) -0.0002(6) 0.0007(5) -0.0042(5)
C15B 0.0238(6) 0.0240(6) 0.0181(6) -0.0007(5) 0.0007(5) -0.0034(5)
C16B 0.0204(6) 0.0243(6) 0.0206(7) -0.0009(5) -0.0043(5) -0.0014(5)
C17B 0.0236(6) 0.0277(7) 0.0255(7) -0.0030(6) -0.0053(6) -0.0028(5)
C18B 0.0283(7) 0.0285(7) 0.0254(7) -0.0027(6) -0.0080(6) -0.0020(6)
O19B 0.0464(6) 0.0460(6) 0.0181(5) 0.0008(5) -0.0020(5) -0.0158(5)
C20B 0.0278(7) 0.0276(7) 0.0373(9) -0.0039(6) -0.0012(6) -0.0049(6)
O21B 0.0390(6) 0.0512(7) 0.0549(8) -0.0081(6) -0.0031(6) -0.0220(6)
C22B 0.0473(9) 0.0382(9) 0.0337(9) 0.0021(7) 0.0051(7) -0.0139(7)
C23B 0.0535(10) 0.0422(9) 0.0354(9) -0.0119(7) -0.0110(8) -0.0153(8)

loop_
_atom_type_symbol
_atom_type_description
_atom_type_scat_dispersion_real
_atom_type_scat_dispersion_imag
_atom_type_scat_source
C C 0.0033 0.0016 'International Tables Vol C Tables 4.2.6.8 and 6.1.1.4'
H H 0.0000 0.0000 'International Tables Vol C Tables 4.2.6.8 and 6.1.1.4'
N N 0.0061 0.0033 'International Tables Vol C Tables 4.2.6.8 and 6.1.1.4'
O O 0.0106 0.0060 'International Tables Vol C Tables 4.2.6.8 and 6.1.1.4'

loop_
_geom_angle_atom_site_label_1
_geom_angle_atom_site_label_2
_geom_angle_atom_site_label_3
_geom_angle
C18A N1A C2A 110.67(12)
C18A N1A H1A 124.9(12)
C2A N1A H1A 124.4(12)
N1A C2A C16A 108.05(12)
N1A C2A C3A 120.56(12)
C16A C2A C3A 131.14(13)
O19A C3A C2A 119.82(12)
O19A C3A C4A 119.35(12)
C2A C3A C4A 120.51(12)
C3A C4A C9A 115.98(11)
C3A C4A C5A 104.62(11)
C9A C4A C5A 110.44(11)
C3A C4A H4A 108.5
C9A C4A H4A 108.5
C5A C4A H4A 108.5
C6A C5A C4A 113.07(12)
C6A C5A H5A 109.0
C4A C5A H5A 109.0
C6A C5A H5B 109.0
C4A C5A H5B 109.0
H5A C5A H5B 107.8
C7A C6A C5A 110.69(13)
C7A C6A H6A 109.5
C5A C6A H6A 109.5
C7A C6A H6B 109.5
C5A C6A H6B 109.5
H6A C6A H6B 108.1
C6A C7A C8A 110.35(13)
C6A C7A H7A 109.6
C8A C7A H7A 109.6
C6A C7A H7B 109.6
C8A C7A H7B 109.6
H7A C7A H7B 108.1
C7A C8A C9A 112.08(12)
C7A C8A H8A 109.2
C9A C8A H8A 109.2
C7A C8A H8B 109.2
C9A C8A H8B 109.2
H8A C8A H8B 107.9
C10A C9A C8A 112.63(11)
C10A C9A C4A 112.89(11)
C8A C9A C4A 109.59(11)
C10A C9A H9A 107.1
C8A C9A H9A 107.1
C4A C9A H9A 107.1
C11A C10A C15A 117.64(13)
C11A C10A C9A 122.54(12)
C15A C10A C9A 119.81(12)
C12A C11A C10A 121.98(13)
C12A C11A H11A 119.0
C10A C11A H11A 119.0
C11A C12A C13A 119.92(14)
C11A C12A H12A 120.0
C13A C12A H12A 120.0
C14A C13A C12A 119.22(14)
C14A C13A H13A 120.4
C12A C13A H13A 120.4
C13A C14A C15A 121.55(13)
C13A C14A H14A 119.2
C15A C14A H14A 119.2
C14A C15A C10A 119.67(13)
C14A C15A C16A 119.05(12)
C10A C15A C16A 121.05(12)
C2A C16A C17A 106.34(12)
C2A C16A C15A 122.96(12)
C17A C16A C15A 128.94(12)
C18A C17A C16A 107.14(12)
C18A C17A C20A 122.36(12)
C16A C17A C20A 130.42(13)
N1A C18A C17A 107.77(12)
N1A C18A C23A 121.13(13)
C17A C18A C23A 131.05(13)
O21A C20A C17A 121.01(13)
O21A C20A C22A 118.69(13)
C17A C20A C22A 120.17(12)
C20A C22A H22A 109.5
C20A C22A H22B 109.5
H22A C22A H22B 109.5
C20A C22A H22C 109.5
H22A C22A H22C 109.5
H22B C22A H22C 109.5
C18A C23A H23A 109.5
C18A C23A H23B 109.5
H23A C23A H23B 109.5
C18A C23A H23C 109.5
H23A C23A H23C 109.5
H23B C23A H23C 109.5
C18B N1B C2B 110.31(12)
C18B N1B H1B 125.6(12)
C2B N1B H1B 124.1(12)
N1B C2B C16B 107.84(12)
N1B C2B C3B 121.18(12)
C16B C2B C3B 130.77(12)
O19B C3B C2B 120.08(13)
O19B C3B C4B 119.50(12)
C2B C3B C4B 120.18(12)
C3B C4B C9B 117.08(11)
C3B C4B C5B 105.04(11)
C9B C4B C5B 110.07(11)
C3B C4B H4B 108.1
C9B C4B H4B 108.1
C5B C4B H4B 108.1
C6B C5B C4B 112.96(13)
C6B C5B H5C 109.0
C4B C5B H5C 109.0
C6B C5B H5D 109.0
C4B C5B H5D 109.0
H5C C5B H5D 107.8
C7B C6B C5B 110.46(13)
C7B C6B H6C 109.6
C5B C6B H6C 109.6
C7B C6B H6D 109.6
C5B C6B H6D 109.6
H6C C6B H6D 108.1
C6B C7B C8B 110.33(13)
C6B C7B H7C 109.6
C8B C7B H7C 109.6
C6B C7B H7D 109.6
C8B C7B H7D 109.6
H7C C7B H7D 108.1
C7B C8B C9B 112.31(13)
C7B C8B H8C 109.1
C9B C8B H8C 109.1
C7B C8B H8D 109.1
C9B C8B H8D 109.1
H8C C8B H8D 107.9
C10B C9B C8B 112.53(11)
C10B C9B C4B 113.32(11)
C8B C9B C4B 109.24(11)
C10B C9B H9B 107.1
C8B C9B H9B 107.1
C4B C9B H9B 107.1
C11B C10B C15B 117.63(12)
C11B C10B C9B 122.21(12)
C15B C10B C9B 120.16(12)
C12B C11B C10B 121.69(14)
C12B C11B H11B 119.2
C10B C11B H11B 119.2
C13B C12B C11B 120.34(13)
C13B C12B H12B 119.8
C11B C12B H12B 119.8
C14B C13B C12B 119.12(14)
C14B C13B H13B 120.4
C12B C13B H13B 120.4
C13B C14B C15B 121.13(13)
C13B C14B H14B 119.4
C15B C14B H14B 119.4
C14B C15B C10B 119.97(12)
C14B C15B C16B 118.37(12)
C10B C15B C16B 121.33(12)
C2B C16B C17B 106.84(12)
C2B C16B C15B 122.86(12)
C17B C16B C15B 128.63(12)
C18B C17B C16B 107.00(13)
C18B C17B C20B 122.53(13)
C16B C17B C20B 130.17(13)
N1B C18B C17B 107.97(13)
N1B C18B C23B 121.14(14)
C17B C18B C23B 130.79(14)
O21B C20B C17B 121.16(15)
O21B C20B C22B 119.90(15)
C17B C20B C22B 118.87(13)
C20B C22B H22D 109.5
C20B C22B H22E 109.5
H22D C22B H22E 109.5
C20B C22B H22F 109.5
H22D C22B H22F 109.5
H22E C22B H22F 109.5
C18B C23B H23D 109.5
C18B C23B H23E 109.5
H23D C23B H23E 109.5
C18B C23B H23F 109.5
H23D C23B H23F 109.5
H23E C23B H23F 109.5

loop_
_geom_bond_atom_site_label_1
_geom_bond_atom_site_label_2
_geom_bond_distance
N1A C18A 1.3465(18)
N1A C2A 1.3789(17)
N1A H1A 0.885(18)
C2A C16A 1.3889(19)
C2A C3A 1.4545(19)
C3A O19A 1.2349(17)
C3A C4A 1.5237(18)
C4A C9A 1.5470(18)
C4A C5A 1.5525(19)
C4A H4A 0.9900
C5A C6A 1.526(2)
C5A H5A 0.9800
C5A H5B 0.9800
C6A C7A 1.517(2)
C6A H6A 0.9800
C6A H6B 0.9800
C7A C8A 1.524(2)
C7A H7A 0.9800
C7A H7B 0.9800
C8A C9A 1.5396(18)
C8A H8A 0.9800
C8A H8B 0.9800
C9A C10A 1.5205(19)
C9A H9A 0.9900
C10A C11A 1.3964(19)
C10A C15A 1.4148(18)
C11A C12A 1.386(2)
C11A H11A 0.9400
C12A C13A 1.387(2)
C12A H12A 0.9400
C13A C14A 1.381(2)
C13A H13A 0.9400
C14A C15A 1.3947(19)
C14A H14A 0.9400
C15A C16A 1.4747(19)
C16A C17A 1.4371(18)
C17A C18A 1.4038(19)
C17A C20A 1.4681(19)
C18A C23A 1.496(2)
C20A O21A 1.2258(17)
C20A C22A 1.509(2)
C22A H22A 0.9700
C22A H22B 0.9700
C22A H22C 0.9700
C23A H23A 0.9700
C23A H23B 0.9700
C23A H23C 0.9700
N1B C18B 1.3531(19)
N1B C2B 1.3799(18)
N1B H1B 0.878(19)
C2B C16B 1.3866(19)
C2B C3B 1.457(2)
C3B O19B 1.2334(17)
C3B C4B 1.5211(19)
C4B C9B 1.5515(18)
C4B C5B 1.552(2)
C4B H4B 0.9900
C5B C6B 1.523(2)
C5B H5C 0.9800
C5B H5D 0.9800
C6B C7B 1.522(2)
C6B H6C 0.9800
C6B H6D 0.9800
C7B C8B 1.525(2)
C7B H7C 0.9800
C7B H7D 0.9800
C8B C9B 1.5347(19)
C8B H8C 0.9800
C8B H8D 0.9800
C9B C10B 1.5208(18)
C9B H9B 0.9900
C10B C11B 1.3978(19)
C10B C15B 1.4075(19)
C11B C12B 1.386(2)
C11B H11B 0.9400
C12B C13B 1.384(2)
C12B H12B 0.9400
C13B C14B 1.382(2)
C13B H13B 0.9400
C14B C15B 1.4009(19)
C14B H14B 0.9400
C15B C16B 1.4805(18)
C16B C17B 1.4324(19)
C17B C18B 1.398(2)
C17B C20B 1.480(2)
C18B C23B 1.494(2)
C20B O21B 1.2202(18)
C20B C22B 1.507(2)
C22B H22D 0.9700
C22B H22E 0.9700
C22B H22F 0.9700
C23B H23D 0.9700
C23B H23E 0.9700
C23B H23F 0.9700

loop_
_geom_hbond_atom_site_label_D
_geom_hbond_atom_site_label_H
_geom_hbond_atom_site_label_A
_geom_hbond_distance_DH
_geom_hbond_distance_HA
_geom_hbond_distance_DA
_geom_hbond_angle_DHA
_geom_hbond_site_symmetry_A
N1A H1A O19A 0.885(18) 2.011(19) 2.8512(16) 158.0(16) 2_576
N1B H1B O19B 0.878(19) 2.006(19) 2.8388(16) 157.9(16) 2_665

loop_
_geom_torsion_atom_site_label_1
_geom_torsion_atom_site_label_2
_geom_torsion_atom_site_label_3
_geom_torsion_atom_site_label_4
_geom_torsion
C18A N1A C2A C16A 1.92(16)
C18A N1A C2A C3A 176.80(13)
N1A C2A C3A O19A -24.2(2)
C16A C2A C3A O19A 149.31(15)
N1A C2A C3A C4A 149.25(13)
C16A C2A C3A C4A -37.2(2)
O19A C3A C4A C9A -179.95(13)
C2A C3A C4A C9A 6.54(19)
O19A C3A C4A C5A 58.13(17)
C2A C3A C4A C5A -115.37(14)
C3A C4A C5A C6A 179.15(12)
C9A C4A C5A C6A 53.67(16)
C4A C5A C6A C7A -54.78(18)
C5A C6A C7A C8A 56.36(17)
C6A C7A C8A C9A -59.18(17)
C7A C8A C9A C10A -175.70(12)
C7A C8A C9A C4A 57.73(16)
C3A C4A C9A C10A 61.14(15)
C5A C4A C9A C10A 179.91(11)
C3A C4A C9A C8A -172.44(12)
C5A C4A C9A C8A -53.67(15)
C8A C9A C10A C11A -17.79(18)
C4A C9A C10A C11A 106.99(15)
C8A C9A C10A C15A 161.20(12)
C4A C9A C10A C15A -74.01(15)
C15A C10A C11A C12A 0.2(2)
C9A C10A C11A C12A 179.19(13)
C10A C11A C12A C13A -0.1(2)
C11A C12A C13A C14A 0.7(2)
C12A C13A C14A C15A -1.3(2)
C13A C14A C15A C10A 1.3(2)
C13A C14A C15A C16A 175.86(13)
C11A C10A C15A C14A -0.77(19)
C9A C10A C15A C14A -179.81(12)
C11A C10A C15A C16A -175.18(12)
C9A C10A C15A C16A 5.78(19)
N1A C2A C16A C17A -1.70(15)
C3A C2A C16A C17A -175.85(14)
N1A C2A C16A C15A 164.39(12)
C3A C2A C16A C15A -9.8(2)
C14A C15A C16A C2A -130.95(15)
C10A C15A C16A C2A 43.49(19)
C14A C15A C16A C17A 31.8(2)
C10A C15A C16A C17A -153.76(14)
C2A C16A C17A C18A 0.93(15)
C15A C16A C17A C18A -164.04(13)
C2A C16A C17A C20A -175.71(14)
C15A C16A C17A C20A 19.3(2)
C2A N1A C18A C17A -1.31(16)
C2A N1A C18A C23A 176.47(13)
C16A C17A C18A N1A 0.21(16)
C20A C17A C18A N1A 177.18(12)
C16A C17A C18A C23A -177.27(14)
C20A C17A C18A C23A -0.3(2)
C18A C17A C20A O21A 24.1(2)
C16A C17A C20A O21A -159.75(15)
C18A C17A C20A C22A -151.79(14)
C16A C17A C20A C22A 24.4(2)
C18B N1B C2B C16B -2.34(15)
C18B N1B C2B C3B -177.55(12)
N1B C2B C3B O19B 25.9(2)
C16B C2B C3B O19B -148.12(15)
N1B C2B C3B C4B -148.50(13)
C16B C2B C3B C4B 37.5(2)
O19B C3B C4B C9B 177.86(12)
C2B C3B C4B C9B -7.74(18)
O19B C3B C4B C5B -59.69(16)
C2B C3B C4B C5B 114.70(14)
C3B C4B C5B C6B 178.22(13)
C9B C4B C5B C6B -54.90(17)
C4B C5B C6B C7B 55.41(19)
C5B C6B C7B C8B -56.07(19)
C6B C7B C8B C9B 58.95(18)
C7B C8B C9B C10B 175.21(12)
C7B C8B C9B C4B -58.01(16)
C3B C4B C9B C10B -59.34(16)
C5B C4B C9B C10B -179.15(12)
C3B C4B C9B C8B 174.34(12)
C5B C4B C9B C8B 54.53(15)
C8B C9B C10B C11B 14.80(18)
C4B C9B C10B C11B -109.77(15)
C8B C9B C10B C15B -164.25(12)
C4B C9B C10B C15B 71.18(16)
C15B C10B C11B C12B -2.1(2)
C9B C10B C11B C12B 178.82(13)
C10B C11B C12B C13B -0.8(2)
C11B C12B C13B C14B 1.6(2)
C12B C13B C14B C15B 0.4(2)
C13B C14B C15B C10B -3.4(2)
C13B C14B C15B C16B -176.86(13)
C11B C10B C15B C14B 4.1(2)
C9B C10B C15B C14B -176.80(12)
C11B C10B C15B C16B 177.41(12)
C9B C10B C15B C16B -3.49(19)
N1B C2B C16B C17B 2.06(15)
C3B C2B C16B C17B 176.65(13)
N1B C2B C16B C15B -164.33(12)
C3B C2B C16B C15B 10.3(2)
C14B C15B C16B C2B 128.00(14)
C10B C15B C16B C2B -45.41(19)
C14B C15B C16B C17B -35.2(2)
C10B C15B C16B C17B 151.34(14)
C2B C16B C17B C18B -1.09(15)
C15B C16B C17B C18B 164.25(13)
C2B C16B C17B C20B 172.60(14)
C15B C16B C17B C20B -22.1(2)
C2B N1B C18B C17B 1.63(16)
C2B N1B C18B C23B -175.10(13)
C16B C17B C18B N1B -0.31(15)
C20B C17B C18B N1B -174.59(13)
C16B C17B C18B C23B 175.99(15)
C20B C17B C18B C23B 1.7(2)
C18B C17B C20B O21B -25.6(2)
C16B C17B C20B O21B 161.54(15)
C18B C17B C20B C22B 151.32(14)
C16B C17B C20B C22B -21.5(2)
